data_8105404
loop_
_publ_author_name
'Li, Shi-Hui'
'Zhao, Yan'

_publ_section_title
;
 Crystal structure of
 bis(2-(2-((2,6-dichlorophenyl)amino)phenyl)acetato-\k2
 O,O&#x2032;)-(1,10-phenanthroline-\k2 N,N&#x2032;)zinc(II),
 C40H28Cl4N4O4Zn
;
_journal_issue 5
_journal_name_full 'Zeitschrift f\"ur Kristallographie - New Crystal Structures'
_journal_page_first 1149
_journal_page_last 1150
_journal_paper_doi 10.1515/ncrs-2020-0212
_journal_volume 235
_journal_year 2020
_chemical_formula_moiety 'C40 H28 Cl4 N4 O4 Zn'
_chemical_formula_sum 'C40 H28 Cl4 N4 O4 Zn'
_chemical_formula_weight 835.83
_space_group_crystal_system monoclinic
_space_group_IT_number 15
_space_group_name_Hall '-C 2yc'
_space_group_name_H-M_alt 'C 1 2/c 1'
_atom_sites_solution_hydrogens geom
_atom_sites_solution_primary direct
_atom_sites_solution_secondary difmap
_cell_angle_alpha 90.00
_cell_angle_beta 110.837(12)
_cell_angle_gamma 90.00
_cell_formula_units_Z 4
_cell_length_a 26.573(4)
_cell_length_b 12.898(2)
_cell_length_c 11.4503(17)
_cell_measurement_reflns_used 1788
_cell_measurement_temperature 293(2)
_cell_measurement_theta_max 23.9510
_cell_measurement_theta_min 3.9220
_cell_volume 3667.8(10)
_computing_cell_refinement 'CrysAlisPro 1.171.38.41r (Rigaku OD, 2015)'
_computing_data_collection 'CrysAlisPro 1.171.38.41r (Rigaku OD, 2015)'
_computing_data_reduction 'CrysAlisPro 1.171.38.41r (Rigaku OD, 2015)'
_computing_molecular_graphics 'Olex2 (Dolomanov et al., 2009)'
_computing_publication_material 'Olex2 (Dolomanov et al., 2009)'
_computing_structure_refinement 'XL (Sheldrick, 2008)'
_computing_structure_solution 'SHELXS-97 (Sheldrick, 1990)'
_diffrn_ambient_temperature 293(2)
_diffrn_detector 'CCD plate'
_diffrn_detector_area_resol_mean 8.0584
_diffrn_detector_type EosS2
_diffrn_measured_fraction_theta_full 0.978
_diffrn_measured_fraction_theta_max 0.978
_diffrn_measurement_details
;
List of Runs (angles in degrees, time in seconds):

  # Type    Start    End  Width  t~exp~   \w     \q     \k     \f   Frames
--------------------------------------------------------------------------
  1  \w    -85.00  16.00   1.00   18.50    --  -13.48 -19.00  90.00  101
  2  \w    -20.00  25.00   1.00   18.50    --  -13.48 -99.00 -90.00   45
  3  \w    -83.00 -33.00   1.00   18.50    --  -13.48 -38.00  30.00   50
;
_diffrn_measurement_device 'four-circle diffractometer'
_diffrn_measurement_device_type 'SuperNova, Single source at offset, EosS2'
_diffrn_measurement_method '\w scans'
_diffrn_orient_matrix_type 'CrysAlisPro convention (1999,Acta A55,543-557)'
_diffrn_orient_matrix_UB_11 0.0432724000
_diffrn_orient_matrix_UB_12 -0.0391300000
_diffrn_orient_matrix_UB_13 -0.0008426000
_diffrn_orient_matrix_UB_21 -0.0444603000
_diffrn_orient_matrix_UB_22 -0.0384795000
_diffrn_orient_matrix_UB_23 -0.0016800000
_diffrn_orient_matrix_UB_31 -0.0037396000
_diffrn_orient_matrix_UB_32 0.0032409000
_diffrn_orient_matrix_UB_33 -0.0285080000
_diffrn_radiation_monochromator mirror
_diffrn_radiation_probe x-ray
_diffrn_radiation_type MoK\a
_diffrn_radiation_wavelength 0.71073
_diffrn_reflns_av_R_equivalents 0.0477
_diffrn_reflns_av_unetI/netI 0.1022
_diffrn_reflns_limit_h_max 24
_diffrn_reflns_limit_h_min -32
_diffrn_reflns_limit_k_max 15
_diffrn_reflns_limit_k_min -14
_diffrn_reflns_limit_l_max 13
_diffrn_reflns_limit_l_min -12
_diffrn_reflns_number 7005
_diffrn_reflns_theta_full 25.49
_diffrn_reflns_theta_max 25.49
_diffrn_reflns_theta_min 3.56
_diffrn_source 'micro-focus sealed X-ray tube'
_diffrn_source_type 'SuperNova (Mo) X-ray Source'
_exptl_absorpt_coefficient_mu 1.010
_exptl_absorpt_correction_T_max 1.00000
_exptl_absorpt_correction_T_min 0.31279
_exptl_absorpt_correction_type multi-scan
_exptl_absorpt_process_details
;
CrysAlisPro 1.171.38.41r (Rigaku Oxford Diffraction, 2015)
Empirical absorption correction using spherical harmonics,
 implemented in SCALE3 ABSPACK scaling algorithm.
;
_exptl_crystal_colour colourless
_exptl_crystal_density_diffrn 1.514
_exptl_crystal_density_method 'not measured'
_exptl_crystal_description block
_exptl_crystal_F_000 1704
_exptl_crystal_size_max 0.42
_exptl_crystal_size_mid 0.38
_exptl_crystal_size_min 0.26
_refine_diff_density_max 0.389
_refine_diff_density_min -0.550
_refine_diff_density_rms 0.065
_refine_ls_extinction_method none
_refine_ls_goodness_of_fit_ref 1.061
_refine_ls_hydrogen_treatment constr
_refine_ls_matrix_type full
_refine_ls_number_parameters 240
_refine_ls_number_reflns 3329
_refine_ls_number_restraints 0
_refine_ls_restrained_S_all 1.061
_refine_ls_R_factor_all 0.1229
_refine_ls_R_factor_gt 0.0631
_refine_ls_shift/su_max 0.000
_refine_ls_shift/su_mean 0.000
_refine_ls_structure_factor_coef Fsqd
_refine_ls_weighting_details 'calc w=1/[\s^2^(Fo^2^)+(0.0231P)^2^+0.0000P] where P=(Fo^2^+2Fc^2^)/3'
_refine_ls_weighting_scheme calc
_refine_ls_wR_factor_gt 0.0883
_refine_ls_wR_factor_ref 0.1100
_reflns_number_gt 1966
_reflns_number_total 3329
_reflns_threshold_expression >2sigma(I)
_cod_data_source_file suppl_ncrs-2020-0212_suppl.cif
_cod_data_source_block 2
_cod_database_code 8105404
_chemical_oxdiff_formula 'c h n o cd'
_reflns_odcompleteness_completeness 98.04
_reflns_odcompleteness_iscentric 1
_reflns_odcompleteness_theta 25.13
_olex2_refinement_description
;
1. Fixed Uiso
 At 1.2 times of:
  All C(H) groups, All C(H,H) groups, All N(H) groups
2.a Secondary CH2 refined with riding coordinates:
 C2(H2A,H2B)
2.b Aromatic/amide H refined with riding coordinates:
 N2(H2), C4(H4), C5(H5), C6(H6), C7(H7), C11(H11), C12(H12), C13(H13),
 C17(H17), C18(H18), C19(H19), C20(H20)
;
_olex2_submission_special_instructions 'No special instructions were received'
_oxdiff_exptl_absorpt_empirical_details
;
Empirical correction (ABSPACK) includes:
- Absorption correction using spherical harmonics
- Frame scaling
;
_oxdiff_exptl_absorpt_empirical_full_max 2.873
_oxdiff_exptl_absorpt_empirical_full_min 0.292

loop_
_space_group_symop_id
_space_group_symop_operation_xyz
1 'x, y, z'
2 '-x, y, -z+1/2'
3 'x+1/2, y+1/2, z'
4 '-x+1/2, y+1/2, -z+1/2'
5 '-x, -y, -z'
6 'x, -y, z-1/2'
7 '-x+1/2, -y+1/2, -z'
8 'x+1/2, -y+1/2, z-1/2'

loop_
_atom_site_label
_atom_site_type_symbol
_atom_site_fract_x
_atom_site_fract_y
_atom_site_fract_z
_atom_site_U_iso_or_equiv
_atom_site_adp_type
_atom_site_occupancy
_atom_site_calc_flag
_atom_site_disorder_assembly
_atom_site_disorder_group
_atom_site_site_symmetry_order
_atom_site_refinement_flags_posn
_atom_site_refinement_flags_adp
_atom_site_refinement_flags_occupancy
Zn1 Zn 1.0000 0.26895(6) 1.2500 0.0470(3) Uani 1 d . . 2 S T P
Cl1 Cl 0.73219(5) 0.35914(12) 0.71525(12) 0.0754(5) Uani 1 d . . 1 . . .
Cl2 Cl 0.84789(5) 0.09311(11) 1.07578(11) 0.0707(4) Uani 1 d . . 1 . . .
O1 O 1.00073(13) 0.3776(3) 1.0914(3) 0.0767(12) Uani 1 d . . 1 . . .
O2 O 0.92965(12) 0.3169(3) 1.1175(3) 0.0626(10) Uani 1 d . . 1 . . .
N1 N 1.02997(13) 0.1428(3) 1.1774(3) 0.0425(9) Uani 1 d . . 1 . . .
N2 N 0.83447(13) 0.2720(3) 0.9023(3) 0.0497(10) Uani 1 d . . 1 . . .
H2 H 0.8519 0.2944 0.9764 0.060 Uiso 1 calc . . 1 R . .
C1 C 0.9515(2) 0.3733(4) 1.0582(4) 0.0496(13) Uani 1 d . . 1 . . .
C2 C 0.91497(15) 0.4339(3) 0.9460(3) 0.0427(12) Uani 1 d . . 1 . . .
H2A H 0.8842 0.4592 0.9641 0.051 Uiso 1 calc . . 1 R . .
H2B H 0.9345 0.4935 0.9325 0.051 Uiso 1 calc . . 1 R . .
C3 C 0.89525(16) 0.3699(3) 0.8277(4) 0.0403(11) Uani 1 d . . 1 . . .
C4 C 0.91605(18) 0.3899(4) 0.7346(4) 0.0518(13) Uani 1 d . . 1 . . .
H4 H 0.9432 0.4390 0.7483 0.062 Uiso 1 calc . . 1 R . .
C5 C 0.8968(2) 0.3374(4) 0.6209(5) 0.0674(16) Uani 1 d . . 1 . . .
H5 H 0.9102 0.3529 0.5581 0.081 Uiso 1 calc . . 1 R . .
C6 C 0.8583(2) 0.2632(4) 0.6027(4) 0.0621(15) Uani 1 d . . 1 . . .
H6 H 0.8458 0.2270 0.5276 0.075 Uiso 1 calc . . 1 R . .
C7 C 0.83759(17) 0.2411(4) 0.6955(4) 0.0553(14) Uani 1 d . . 1 . . .
H7 H 0.8114 0.1902 0.6822 0.066 Uiso 1 calc . . 1 R . .
C8 C 0.85598(17) 0.2950(4) 0.8087(4) 0.0428(12) Uani 1 d . . 1 . . .
C9 C 0.78783(18) 0.2164(4) 0.8849(4) 0.0468(13) Uani 1 d . . 1 . . .
C10 C 0.73801(19) 0.2442(4) 0.7985(4) 0.0532(13) Uani 1 d . . 1 . . .
C11 C 0.6925(2) 0.1869(5) 0.7809(5) 0.0710(17) Uani 1 d . . 1 . . .
H11 H 0.6600 0.2066 0.7203 0.085 Uiso 1 calc . . 1 R . .
C12 C 0.6947(2) 0.1003(5) 0.8526(6) 0.0746(18) Uani 1 d . . 1 . . .
H12 H 0.6639 0.0609 0.8395 0.090 Uiso 1 calc . . 1 R . .
C13 C 0.7422(2) 0.0721(4) 0.9431(5) 0.0628(14) Uani 1 d . . 1 . . .
H13 H 0.7435 0.0152 0.9940 0.075 Uiso 1 calc . . 1 R . .
C14 C 0.78830(18) 0.1286(4) 0.9586(4) 0.0511(13) Uani 1 d . . 1 . . .
C15 C 1.01730(15) 0.0496(4) 1.2141(4) 0.0404(11) Uani 1 d . . 1 . . .
C16 C 1.03460(16) -0.0444(4) 1.1796(4) 0.0449(12) Uani 1 d . . 1 . . .
C17 C 1.06833(17) -0.0396(4) 1.1096(4) 0.0569(14) Uani 1 d . . 1 . . .
H17 H 1.0817 -0.1001 1.0874 0.068 Uiso 1 calc . . 1 R . .
C18 C 1.08143(18) 0.0544(5) 1.0742(4) 0.0634(15) Uani 1 d . . 1 . . .
H18 H 1.1036 0.0587 1.0271 0.076 Uiso 1 calc . . 1 R . .
C19 C 1.06111(17) 0.1446(4) 1.1095(4) 0.0552(14) Uani 1 d . . 1 . . .
H19 H 1.0699 0.2084 1.0842 0.066 Uiso 1 calc . . 1 R . .
C20 C 1.01663(17) -0.1390(4) 1.2170(4) 0.0570(14) Uani 1 d . . 1 . . .
H20 H 1.0281 -0.2019 1.1954 0.068 Uiso 1 calc . . 1 R . .

loop_
_atom_site_aniso_label
_atom_site_aniso_U_11
_atom_site_aniso_U_22
_atom_site_aniso_U_33
_atom_site_aniso_U_23
_atom_site_aniso_U_13
_atom_site_aniso_U_12
Zn1 0.0516(5) 0.0416(5) 0.0411(5) 0.000 0.0081(4) 0.000
Cl1 0.0689(9) 0.0832(12) 0.0645(9) 0.0126(8) 0.0119(7) 0.0121(8)
Cl2 0.0782(9) 0.0749(11) 0.0637(9) 0.0134(7) 0.0309(7) 0.0220(8)
O1 0.049(2) 0.062(3) 0.096(3) 0.034(2) -0.003(2) -0.0102(18)
O2 0.059(2) 0.071(3) 0.055(2) 0.0198(19) 0.0166(17) -0.0049(18)
N1 0.044(2) 0.043(3) 0.041(2) -0.0029(19) 0.0145(18) -0.0029(19)
N2 0.050(2) 0.064(3) 0.034(2) -0.007(2) 0.0140(18) -0.016(2)
C1 0.053(3) 0.042(3) 0.043(3) -0.004(2) 0.005(3) -0.003(3)
C2 0.043(3) 0.032(3) 0.048(3) 0.005(2) 0.010(2) -0.001(2)
C3 0.039(3) 0.042(3) 0.039(3) 0.006(2) 0.013(2) 0.004(2)
C4 0.063(3) 0.038(3) 0.062(3) 0.021(3) 0.032(3) 0.018(2)
C5 0.095(4) 0.062(4) 0.059(4) 0.019(3) 0.044(3) 0.017(3)
C6 0.086(4) 0.066(4) 0.038(3) -0.008(3) 0.026(3) 0.013(3)
C7 0.055(3) 0.061(4) 0.047(3) -0.007(3) 0.014(2) 0.000(3)
C8 0.046(3) 0.049(3) 0.033(3) 0.003(2) 0.012(2) 0.006(2)
C9 0.044(3) 0.056(4) 0.042(3) -0.012(3) 0.017(2) -0.003(3)
C10 0.051(3) 0.058(4) 0.049(3) -0.011(3) 0.015(3) -0.010(3)
C11 0.049(3) 0.096(5) 0.062(4) -0.013(4) 0.012(3) -0.008(3)
C12 0.064(4) 0.084(5) 0.082(4) -0.038(4) 0.033(4) -0.035(4)
C13 0.079(4) 0.044(4) 0.077(4) -0.013(3) 0.042(3) -0.014(3)
C14 0.055(3) 0.055(4) 0.052(3) -0.014(3) 0.029(3) -0.001(3)
C15 0.034(3) 0.047(3) 0.032(3) 0.001(2) 0.0032(18) 0.004(2)
C16 0.040(3) 0.045(3) 0.042(3) -0.007(2) 0.005(2) 0.007(2)
C17 0.053(3) 0.059(4) 0.055(3) -0.014(3) 0.015(3) 0.008(3)
C18 0.056(3) 0.076(5) 0.062(3) -0.003(3) 0.026(3) 0.003(3)
C19 0.053(3) 0.059(4) 0.051(3) 0.003(3) 0.016(3) -0.009(3)
C20 0.063(4) 0.037(3) 0.063(4) -0.003(3) 0.012(2) 0.008(3)

loop_
_atom_type_symbol
_atom_type_description
_atom_type_scat_dispersion_real
_atom_type_scat_dispersion_imag
_atom_type_scat_source
C C 0.0033 0.0016 'International Tables Vol C Tables 4.2.6.8 and 6.1.1.4'
H H 0.0000 0.0000 'International Tables Vol C Tables 4.2.6.8 and 6.1.1.4'
Cl Cl 0.1484 0.1585 'International Tables Vol C Tables 4.2.6.8 and 6.1.1.4'
N N 0.0061 0.0033 'International Tables Vol C Tables 4.2.6.8 and 6.1.1.4'
O O 0.0106 0.0060 'International Tables Vol C Tables 4.2.6.8 and 6.1.1.4'
Zn Zn 0.2839 1.4301 'International Tables Vol C Tables 4.2.6.8 and 6.1.1.4'

loop_
_geom_angle_atom_site_label_1
_geom_angle_atom_site_label_2
_geom_angle_atom_site_label_3
_geom_angle
_geom_angle_site_symmetry_1
_geom_angle_site_symmetry_3
O1 Zn1 O1 104.93(19) 2_757 .
O1 Zn1 C1 29.19(12) 2_757 2_757
O1 Zn1 C1 102.64(14) . 2_757
O2 Zn1 O1 98.04(13) . 2_757
O2 Zn1 O1 59.40(11) 2_757 2_757
O2 Zn1 O1 59.40(11) . .
O2 Zn1 O1 98.04(13) 2_757 .
O2 Zn1 O2 144.7(2) 2_757 .
O2 Zn1 N1 108.38(13) 2_757 2_757
O2 Zn1 N1 108.38(13) . .
O2 Zn1 N1 98.76(13) . 2_757
O2 Zn1 N1 98.76(13) 2_757 .
O2 Zn1 C1 30.22(12) 2_757 2_757
O2 Zn1 C1 122.60(15) . 2_757
N1 Zn1 O1 153.17(12) . 2_757
N1 Zn1 O1 92.76(14) . .
N1 Zn1 O1 153.17(12) 2_757 .
N1 Zn1 O1 92.76(14) 2_757 2_757
N1 Zn1 N1 79.0(2) 2_757 .
N1 Zn1 C1 127.68(15) . 2_757
N1 Zn1 C1 102.55(14) 2_757 2_757
C1 O1 Zn1 84.8(3) . .
C1 O2 Zn1 95.7(3) . .
C15 N1 Zn1 113.0(3) . .
C19 N1 Zn1 128.5(4) . .
C19 N1 C15 118.4(4) . .
C8 N2 H2 117.2 . .
C9 N2 H2 117.2 . .
C9 N2 C8 125.7(3) . .
O1 C1 O2 120.0(4) . .
O1 C1 C2 121.8(5) . .
O2 C1 C2 118.1(4) . .
C1 C2 H2A 109.0 . .
C1 C2 H2B 109.0 . .
H2A C2 H2B 107.8 . .
C3 C2 C1 113.0(4) . .
C3 C2 H2A 109.0 . .
C3 C2 H2B 109.0 . .
C4 C3 C2 118.8(4) . .
C8 C3 C2 121.7(4) . .
C8 C3 C4 119.5(4) . .
C3 C4 H4 119.5 . .
C3 C4 C5 120.9(5) . .
C5 C4 H4 119.5 . .
C4 C5 H5 120.3 . .
C6 C5 C4 119.3(5) . .
C6 C5 H5 120.3 . .
C5 C6 H6 119.7 . .
C5 C6 C7 120.5(5) . .
C7 C6 H6 119.7 . .
C6 C7 H7 119.9 . .
C6 C7 C8 120.3(5) . .
C8 C7 H7 119.9 . .
C3 C8 N2 120.9(4) . .
C3 C8 C7 119.4(4) . .
C7 C8 N2 119.7(4) . .
N2 C9 C10 123.1(5) . .
N2 C9 C14 120.9(4) . .
C10 C9 C14 115.9(4) . .
C9 C10 Cl1 119.2(4) . .
C11 C10 Cl1 118.5(4) . .
C11 C10 C9 122.2(5) . .
C10 C11 H11 119.9 . .
C10 C11 C12 120.2(5) . .
C12 C11 H11 119.9 . .
C11 C12 H12 120.0 . .
C13 C12 C11 120.0(5) . .
C13 C12 H12 120.0 . .
C12 C13 H13 120.2 . .
C12 C13 C14 119.6(5) . .
C14 C13 H13 120.2 . .
C9 C14 Cl2 119.1(4) . .
C13 C14 Cl2 118.9(4) . .
C13 C14 C9 121.9(4) . .
N1 C15 C15 117.3(2) . 2_757
N1 C15 C16 122.5(4) . .
C16 C15 C15 120.1(3) . 2_757
C15 C16 C20 118.4(4) . .
C17 C16 C15 117.6(5) . .
C17 C16 C20 123.9(5) . .
C16 C17 H17 120.2 . .
C18 C17 C16 119.5(5) . .
C18 C17 H17 120.2 . .
C17 C18 H18 120.4 . .
C17 C18 C19 119.1(5) . .
C19 C18 H18 120.4 . .
N1 C19 C18 122.8(5) . .
N1 C19 H19 118.6 . .
C18 C19 H19 118.6 . .
C16 C20 H20 119.3 . .
C20 C20 C16 121.4(3) 2_757 .
C20 C20 H20 119.3 2_757 .

loop_
_geom_bond_atom_site_label_1
_geom_bond_atom_site_label_2
_geom_bond_distance
_geom_bond_site_symmetry_2
Zn1 O1 2.299(3) 2_757
Zn1 O1 2.299(3) .
Zn1 O2 2.040(3) 2_757
Zn1 O2 2.040(3) .
Zn1 N1 2.109(4) 2_757
Zn1 N1 2.109(4) .
Zn1 C1 2.506(5) 2_757
Cl1 C10 1.739(5) .
Cl2 C14 1.734(5) .
O1 C1 1.228(5) .
O2 C1 1.268(5) .
N1 C15 1.354(5) .
N1 C19 1.321(5) .
N2 H2 0.8600 .
N2 C8 1.414(5) .
N2 C9 1.384(5) .
C1 C2 1.522(5) .
C2 H2A 0.9700 .
C2 H2B 0.9700 .
C2 C3 1.511(5) .
C3 C4 1.389(5) .
C3 C8 1.381(6) .
C4 H4 0.9300 .
C4 C5 1.393(6) .
C5 H5 0.9300 .
C5 C6 1.362(6) .
C6 H6 0.9300 .
C6 C7 1.390(6) .
C7 H7 0.9300 .
C7 C8 1.397(5) .
C9 C10 1.389(6) .
C9 C14 1.409(6) .
C10 C11 1.370(6) .
C11 H11 0.9300 .
C11 C12 1.375(7) .
C12 H12 0.9300 .
C12 C13 1.368(6) .
C13 H13 0.9300 .
C13 C14 1.381(6) .
C15 C15 1.435(8) 2_757
C15 C16 1.402(6) .
C16 C17 1.401(6) .
C16 C20 1.431(6) .
C17 H17 0.9300 .
C17 C18 1.362(6) .
C18 H18 0.9300 .
C18 C19 1.401(6) .
C19 H19 0.9300 .
C20 C20 1.352(8) 2_757
C20 H20 0.9300 .

loop_
_geom_hbond_atom_site_label_D
_geom_hbond_atom_site_label_H
_geom_hbond_atom_site_label_A
_geom_hbond_distance_DH
_geom_hbond_distance_HA
_geom_hbond_distance_DA
_geom_hbond_angle_DHA
_geom_hbond_site_symmetry_A
N2 H2 O2 0.86 2.14 2.893(4) 145.7 .

loop_
_geom_torsion_atom_site_label_1
_geom_torsion_atom_site_label_2
_geom_torsion_atom_site_label_3
_geom_torsion_atom_site_label_4
_geom_torsion
_geom_torsion_site_symmetry_1
_geom_torsion_site_symmetry_2
_geom_torsion_site_symmetry_3
_geom_torsion_site_symmetry_4
Zn1 O1 C1 O2 -2.1(4) . . . .
Zn1 O1 C1 C2 178.2(4) . . . .
Zn1 O2 C1 O1 2.4(5) . . . .
Zn1 O2 C1 C2 -177.9(3) . . . .
Zn1 N1 C15 C15 5.0(5) . . . 2_757
Zn1 N1 C15 C16 -178.0(3) . . . .
Zn1 N1 C19 C18 175.4(3) . . . .
Cl1 C10 C11 C12 -174.5(4) . . . .
O1 Zn1 O1 C1 -89.3(3) 2_757 . . .
O1 Zn1 O2 C1 101.4(3) 2_757 . . .
O1 Zn1 O2 C1 -1.3(3) . . . .
O1 Zn1 N1 C15 -156.0(3) . . . .
O1 Zn1 N1 C15 72.2(4) 2_757 . . .
O1 Zn1 N1 C19 28.4(4) . . . .
O1 Zn1 N1 C19 -103.4(4) 2_757 . . .
O1 C1 C2 C3 96.5(5) . . . .
O2 Zn1 O1 C1 -149.6(3) 2_757 . . .
O2 Zn1 O1 C1 1.3(3) . . . .
O2 Zn1 O2 C1 55.0(3) 2_757 . . .
O2 Zn1 N1 C15 105.4(3) 2_757 . . .
O2 Zn1 N1 C15 -97.4(3) . . . .
O2 Zn1 N1 C19 87.0(4) . . . .
O2 Zn1 N1 C19 -70.2(4) 2_757 . . .
O2 C1 C2 C3 -83.2(5) . . . .
N1 Zn1 O1 C1 40.3(5) 2_757 . . .
N1 Zn1 O1 C1 111.1(3) . . . .
N1 Zn1 O2 C1 -164.6(3) 2_757 . . .
N1 Zn1 O2 C1 -83.4(3) . . . .
N1 Zn1 N1 C15 -1.76(19) 2_757 . . .
N1 Zn1 N1 C19 -177.3(4) 2_757 . . .
N1 C15 C16 C17 3.1(6) . . . .
N1 C15 C16 C20 -176.5(4) . . . .
N2 C9 C10 Cl1 -4.8(6) . . . .
N2 C9 C10 C11 178.6(4) . . . .
N2 C9 C14 Cl2 2.2(6) . . . .
N2 C9 C14 C13 179.9(4) . . . .
C1 Zn1 O1 C1 -119.3(3) 2_757 . . .
C1 Zn1 O2 C1 84.3(4) 2_757 . . .
C1 Zn1 N1 C15 95.7(3) 2_757 . . .
C1 Zn1 N1 C19 -79.9(4) 2_757 . . .
C1 C2 C3 C4 -107.9(5) . . . .
C1 C2 C3 C8 74.3(5) . . . .
C2 C3 C4 C5 -176.1(4) . . . .
C2 C3 C8 N2 -3.0(6) . . . .
C2 C3 C8 C7 177.3(4) . . . .
C3 C4 C5 C6 -2.1(7) . . . .
C4 C3 C8 N2 179.2(4) . . . .
C4 C3 C8 C7 -0.5(6) . . . .
C4 C5 C6 C7 1.2(8) . . . .
C5 C6 C7 C8 0.1(7) . . . .
C6 C7 C8 N2 179.9(4) . . . .
C6 C7 C8 C3 -0.5(7) . . . .
C8 N2 C9 C10 -56.7(6) . . . .
C8 N2 C9 C14 125.3(5) . . . .
C8 C3 C4 C5 1.8(6) . . . .
C9 N2 C8 C3 165.0(4) . . . .
C9 N2 C8 C7 -15.3(7) . . . .
C9 C10 C11 C12 2.1(8) . . . .
C10 C9 C14 Cl2 -175.9(3) . . . .
C10 C9 C14 C13 1.8(7) . . . .
C10 C11 C12 C13 1.0(8) . . . .
C11 C12 C13 C14 -2.6(8) . . . .
C12 C13 C14 Cl2 178.8(4) . . . .
C12 C13 C14 C9 1.1(7) . . . .
C14 C9 C10 Cl1 173.2(3) . . . .
C14 C9 C10 C11 -3.4(7) . . . .
C15 N1 C19 C18 0.0(6) . . . .
C15 C15 C16 C17 -180.0(4) 2_757 . . .
C15 C15 C16 C20 0.5(7) 2_757 . . .
C15 C16 C17 C18 -2.3(6) . . . .
C15 C16 C20 C20 0.6(8) . . . 2_757
C16 C17 C18 C19 0.5(7) . . . .
C17 C16 C20 C20 -179.0(5) . . . 2_757
C17 C18 C19 N1 0.7(7) . . . .
C19 N1 C15 C15 -179.0(4) . . . 2_757
C19 N1 C15 C16 -2.0(6) . . . .
C20 C16 C17 C18 177.3(4) . . . .
